data_7035921
loop_
_publ_author_name
'Yamazaki, Shin-Ichi'
'Yao, Masaru'
'Asahi, Masafumi'
'Sato, Hiroyasu'
'Yamano, Akihito'
'Ioroi, Tsutomu'

_publ_section_title
;
 Characterization of a Rh(iii) porphyrin-CO complex: its structure and
 reactivity with an electron acceptor.
;
_journal_issue 31
_journal_name_full 'Dalton transactions (Cambridge, England : 2003)'
_journal_page_first 13823
_journal_page_last 13827
_journal_paper_doi 10.1039/c5dt01453k
_journal_volume 44
_journal_year 2015
_chemical_formula_moiety 'C39 H48 Cl5 N4 O Rh'
_chemical_formula_sum 'C39 H48 Cl5 N4 O Rh'
_chemical_formula_weight 869.00
_space_group_crystal_system monoclinic
_space_group_IT_number 14
_space_group_name_Hall '-P 2ybc'
_space_group_name_H-M_alt 'P 1 21/c 1'
_symmetry_space_group_name_Hall '-P 2ybc'
_symmetry_space_group_name_H-M 'P 1 21/c 1'
_atom_sites_solution_hydrogens geom
_atom_sites_solution_primary direct
_atom_sites_solution_secondary difmap
_audit_update_record
;
2015-04-13 deposited with the CCDC.
2015-06-26 downloaded from the CCDC.
;
_cell_angle_alpha 90.0000
_cell_angle_beta 100.522(4)
_cell_angle_gamma 90.0000
_cell_formula_units_Z 2
_cell_length_a 12.620(3)
_cell_length_b 8.246(2)
_cell_length_c 19.435(5)
_cell_measurement_reflns_used 6223
_cell_measurement_temperature 93
_cell_measurement_theta_max 27.50
_cell_measurement_theta_min 3.00
_cell_volume 1988.5(8)
_computing_cell_refinement 'CrystalClear-SM Expert 2.0 r4'
_computing_data_collection 'CrystalClear-SM Expert 2.0 r4 (Rigaku, 2009)'
_computing_data_reduction 'CrystalClear-SM Expert 2.0 r4'
_computing_molecular_graphics 'CrystalStructure 4.1'
_computing_publication_material 'CrystalStructure 4.1 (Rigaku, 2014)'
_computing_structure_refinement 'SHELXL97 (Sheldrick, 2008)'
_computing_structure_solution 'Il Milione (Burla, et al., 2007)'
_diffrn_ambient_temperature 93
_diffrn_detector_area_resol_mean 14.222
_diffrn_measured_fraction_theta_full 0.998
_diffrn_measured_fraction_theta_max 0.998
_diffrn_measurement_device_type 'Rigaku Saturn724'
_diffrn_measurement_method \w
_diffrn_radiation_type 'Mo K\a'
_diffrn_radiation_wavelength 0.71075
_diffrn_reflns_av_R_equivalents 0.0824
_diffrn_reflns_laue_measured_fraction_full 0.000
_diffrn_reflns_laue_measured_fraction_max 0.000
_diffrn_reflns_limit_h_max 16
_diffrn_reflns_limit_h_min -16
_diffrn_reflns_limit_k_max 10
_diffrn_reflns_limit_k_min -10
_diffrn_reflns_limit_l_max 25
_diffrn_reflns_limit_l_min -25
_diffrn_reflns_number 25888
_diffrn_reflns_point_group_measured_fraction_full 0.000
_diffrn_reflns_point_group_measured_fraction_max 0.000
_diffrn_reflns_theta_full 27.480
_diffrn_reflns_theta_max 27.480
_diffrn_reflns_theta_min 3.049
_diffrn_standards_number 0
_exptl_absorpt_coefficient_mu 0.800
_exptl_absorpt_correction_T_max 0.992
_exptl_absorpt_correction_T_min 0.883
_exptl_absorpt_correction_type multi-scan
_exptl_absorpt_process_details 'REQAB (Rigaku, 1998)'
_exptl_crystal_colour brown
_exptl_crystal_density_diffrn 1.451
_exptl_crystal_density_method 'not measured'
_exptl_crystal_description prism
_exptl_crystal_F_000 896.00
_exptl_crystal_size_max 0.100
_exptl_crystal_size_mid 0.050
_exptl_crystal_size_min 0.010
_refine_diff_density_max 0.68
_refine_diff_density_min -1.01
_refine_ls_extinction_method none
_refine_ls_goodness_of_fit_ref 1.174
_refine_ls_hydrogen_treatment constr
_refine_ls_number_parameters 245
_refine_ls_number_reflns 4558
_refine_ls_number_restraints 213
_refine_ls_R_factor_all 0.0976
_refine_ls_R_factor_gt 0.0798
_refine_ls_shift/su_max 0.000
_refine_ls_structure_factor_coef Fsqd
_refine_ls_weighting_details 'w = 1/[\s^2^(Fo^2^)+(0.0465P)^2^+6.5003P] where P=(Fo^2^+2Fc^2^)/3'
_refine_ls_weighting_scheme calc
_refine_ls_wR_factor_gt 0.1531
_refine_ls_wR_factor_ref 0.1616
_reflns_number_gt 3847
_reflns_number_total 4558
_reflns_threshold_expression F^2^>2.0\s(F^2^)
_cod_data_source_file c5dt01453k2.cif
_cod_data_source_block sc0807
_cod_depositor_comments 'Adding full bibliography for 7035921.cif.'
_cod_database_code 7035921

loop_
_symmetry_equiv_pos_site_id
_space_group_symop_operation_xyz
1 +X,+Y,+Z
2 -X,1/2+Y,1/2-Z
3 -X,-Y,-Z
4 +X,1/2-Y,1/2+Z

loop_
_atom_site_label
_atom_site_type_symbol
_atom_site_fract_x
_atom_site_fract_y
_atom_site_fract_z
_atom_site_U_iso_or_equiv
_atom_site_adp_type
_atom_site_occupancy
_atom_site_site_symmetry_multiplicity
_atom_site_calc_flag
_atom_site_refinement_flags
Rh1 Rh 1.0 0.5 0.5 0.02171(16) Uani 1 2 d .
Cl1 Cl 1.0962(2) 0.3700(4) 0.59859(15) 0.0166(6) Uani 0.5 4 d .
Cl2 Cl 0.54028(19) 0.4958(3) 0.31899(16) 0.0978(8) Uani 1 4 d .
Cl3 Cl 0.7047(3) 0.3022(3) 0.26880(14) 0.1135(10) Uani 1 4 d .
O1 O 1.1229(9) 0.3430(14) 0.6209(5) 0.030(2) Uani 0.5 4 d .
N1 N 1.0663(3) 0.3427(5) 0.4384(2) 0.0229(8) Uani 1 4 d .
N2 N 0.8764(3) 0.3403(5) 0.5013(2) 0.0241(8) Uani 1 4 d .
C1 C 1.1610(4) 0.3652(6) 0.4144(3) 0.0262(10) Uani 1 4 d .
C2 C 1.1826(4) 0.2240(6) 0.3746(2) 0.0263(10) Uani 1 4 d .
C3 C 1.0997(4) 0.1182(6) 0.3746(2) 0.0250(9) Uani 1 4 d .
C4 C 1.0276(4) 0.1925(6) 0.4156(2) 0.0223(9) Uani 1 4 d .
C5 C 0.9350(4) 0.1231(6) 0.4310(2) 0.0259(10) Uani 1 4 d .
C6 C 0.8650(4) 0.1901(6) 0.4707(2) 0.0251(9) Uani 1 4 d .
C7 C 0.7682(4) 0.1139(6) 0.4861(3) 0.0268(10) Uani 1 4 d .
C8 C 0.7233(4) 0.2192(6) 0.5253(3) 0.0286(10) Uani 1 4 d .
C9 C 0.7912(4) 0.3625(6) 0.5350(3) 0.0257(10) Uani 1 4 d .
C10 C 0.7737(4) 0.4988(7) 0.5729(2) 0.0276(9) Uani 1 4 d .
C11 C 1.2800(4) 0.2033(7) 0.3411(3) 0.0332(11) Uani 1 4 d .
C12 C 1.2738(5) 0.2906(8) 0.2726(3) 0.0419(13) Uani 1 4 d .
C13 C 1.0810(4) -0.0426(6) 0.3387(3) 0.0295(11) Uani 1 4 d .
C14 C 1.0085(5) -0.0297(7) 0.2677(3) 0.0427(14) Uani 1 4 d .
C15 C 0.7291(4) -0.0517(6) 0.4616(3) 0.0319(11) Uani 1 4 d .
C16 C 0.6610(5) -0.0526(8) 0.3888(3) 0.0459(14) Uani 1 4 d .
C17 C 0.6201(4) 0.2015(7) 0.5533(3) 0.0351(12) Uani 1 4 d .
C18 C 0.5261(4) 0.2717(9) 0.5039(3) 0.0502(16) Uani 1 4 d .
C19 C 0.6623(8) 0.3977(13) 0.3379(5) 0.101(3) Uani 1 4 d .
C20 C 1.0739(11) 0.4133(16) 0.5751(6) 0.029(3) Uani 0.5 4 d .
H5 H 0.91774 0.02009 0.41287 0.0311 Uiso 1 4 calc R
H10 H 0.71129 0.49919 0.592 0.0331 Uiso 1 4 calc R
H11A H 1.29033 0.08859 0.33353 0.0399 Uiso 1 4 calc R
H11B H 1.34279 0.24199 0.37335 0.0399 Uiso 1 4 calc R
H12A H 1.21348 0.25046 0.2396 0.0503 Uiso 1 4 calc R
H12B H 1.33898 0.27242 0.25488 0.0503 Uiso 1 4 calc R
H12C H 1.2649 0.40472 0.27954 0.0503 Uiso 1 4 calc R
H13A H 1.04866 -0.11602 0.36791 0.0354 Uiso 1 4 calc R
H13B H 1.14979 -0.08805 0.333 0.0354 Uiso 1 4 calc R
H14A H 0.94246 0.02304 0.27257 0.0512 Uiso 1 4 calc R
H14B H 0.99296 -0.1364 0.24873 0.0512 Uiso 1 4 calc R
H14C H 1.04403 0.03224 0.23681 0.0512 Uiso 1 4 calc R
H15A H 0.68699 -0.09605 0.49418 0.0383 Uiso 1 4 calc R
H15B H 0.79085 -0.12188 0.46199 0.0383 Uiso 1 4 calc R
H16A H 0.6003 0.01832 0.38762 0.0550 Uiso 1 4 calc R
H16B H 0.63588 -0.16072 0.37702 0.0550 Uiso 1 4 calc R
H16C H 0.70351 -0.01585 0.35565 0.0550 Uiso 1 4 calc R
H17A H 0.60677 0.08754 0.56069 0.0421 Uiso 1 4 calc R
H17B H 0.62747 0.25621 0.59812 0.0421 Uiso 1 4 calc R
H18A H 0.54419 0.3784 0.49005 0.0603 Uiso 1 4 calc R
H18B H 0.46494 0.27787 0.52677 0.0603 Uiso 1 4 calc R
H18C H 0.50912 0.20369 0.4633 0.0603 Uiso 1 4 calc R
H19A H 0.65831 0.31741 0.37384 0.1210 Uiso 1 4 calc R
H19B H 0.71674 0.47622 0.35758 0.1210 Uiso 1 4 calc R

loop_
_atom_site_aniso_label
_atom_site_aniso_U_11
_atom_site_aniso_U_22
_atom_site_aniso_U_33
_atom_site_aniso_U_12
_atom_site_aniso_U_13
_atom_site_aniso_U_23
Rh1 0.0234(3) 0.0230(3) 0.0189(3) -0.0043(2) 0.00428(18) -0.0010(2)
Cl1 0.0202(19) 0.0186(18) 0.008(2) 0.0034(13) -0.0052(13) 0.0065(13)
Cl2 0.0696(14) 0.0928(17) 0.129(2) -0.0095(13) 0.0129(14) 0.0163(16)
Cl3 0.180(3) 0.0843(17) 0.0946(18) 0.0104(18) 0.0749(19) 0.0344(14)
O1 0.037(6) 0.029(5) 0.022(5) 0.008(4) -0.002(4) 0.013(4)
N1 0.0260(19) 0.0227(19) 0.0207(18) -0.0019(15) 0.0059(15) -0.0016(15)
N2 0.0238(19) 0.026(2) 0.0233(19) -0.0037(16) 0.0063(15) -0.0018(16)
C1 0.027(2) 0.028(2) 0.023(2) -0.0013(19) 0.0055(18) -0.0026(19)
C2 0.030(2) 0.027(2) 0.023(2) 0.0020(19) 0.0069(18) -0.0020(18)
C3 0.027(2) 0.028(2) 0.020(2) 0.0002(18) 0.0039(17) -0.0007(18)
C4 0.027(2) 0.020(2) 0.018(2) -0.0019(17) 0.0007(17) -0.0018(17)
C5 0.031(2) 0.024(2) 0.022(2) -0.0040(19) 0.0033(18) -0.0020(18)
C6 0.031(2) 0.025(2) 0.020(2) -0.0058(18) 0.0053(17) -0.0012(18)
C7 0.027(2) 0.030(2) 0.023(2) -0.0074(19) 0.0029(18) -0.0009(19)
C8 0.028(2) 0.031(2) 0.027(2) -0.0081(19) 0.0055(18) -0.0013(19)
C9 0.021(2) 0.032(2) 0.025(2) -0.0046(18) 0.0069(18) -0.0003(19)
C10 0.026(2) 0.033(2) 0.025(2) -0.003(2) 0.0091(17) -0.001(2)
C11 0.034(3) 0.035(3) 0.032(3) -0.002(2) 0.009(2) -0.006(2)
C12 0.040(3) 0.054(4) 0.034(3) -0.002(3) 0.014(2) 0.003(3)
C13 0.034(3) 0.028(2) 0.028(2) -0.0013(19) 0.010(2) -0.0041(19)
C14 0.052(3) 0.035(3) 0.038(3) -0.010(2) 0.002(2) -0.010(2)
C15 0.036(3) 0.030(2) 0.031(3) -0.009(2) 0.008(2) -0.003(2)
C16 0.061(4) 0.043(3) 0.034(3) -0.017(3) 0.011(3) -0.008(2)
C17 0.033(3) 0.038(3) 0.037(3) -0.009(2) 0.014(2) -0.006(2)
C18 0.032(3) 0.061(4) 0.058(4) -0.004(3) 0.012(3) 0.000(3)
C19 0.117(8) 0.105(8) 0.074(6) 0.019(6) 0.001(5) 0.007(5)
C20 0.032(5) 0.035(6) 0.019(5) -0.001(5) -0.001(4) 0.007(4)

loop_
_atom_type_symbol
_atom_type_description
_atom_type_scat_dispersion_real
_atom_type_scat_dispersion_imag
_atom_type_scat_source
C C 0.0033 0.0016
;
International Tables for Crystallography
(Vol. C, Tables 4.2.6.8 and 6.1.1.4)
;
H H 0.0000 0.0000
;
International Tables for Crystallography
(Vol. C, Table 6.1.1.4)
;
N N 0.0061 0.0033
;
International Tables for Crystallography
(Vol. C, Tables 4.2.6.8 and 6.1.1.4)
;
O O 0.0106 0.0060
;
International Tables for Crystallography
(Vol. C, Tables 4.2.6.8 and 6.1.1.4)
;
Cl Cl 0.1484 0.1585
;
International Tables for Crystallography
(Vol. C, Tables 4.2.6.8 and 6.1.1.4)
;
Rh Rh -1.1178 0.9187
;
International Tables for Crystallography
(Vol. C, Tables 4.2.6.8 and 6.1.1.4)
;

loop_
_geom_angle_atom_site_label_1
_geom_angle_atom_site_label_2
_geom_angle_atom_site_label_3
_geom_angle
_geom_angle_publ_flag
_geom_angle_site_symmetry_1
_geom_angle_site_symmetry_3
Cl1 Rh1 Cl1 180.00(15) yes . 3_766
Cl1 Rh1 N1 88.97(13) yes . .
Cl1 Rh1 N1 91.03(13) yes . 3_766
Cl1 Rh1 N2 88.72(13) yes . .
Cl1 Rh1 N2 91.28(13) yes . 3_766
Cl1 Rh1 N1 91.03(13) yes 3_766 .
Cl1 Rh1 N1 88.97(13) yes 3_766 3_766
Cl1 Rh1 N2 91.28(13) yes 3_766 .
Cl1 Rh1 N2 88.72(13) yes 3_766 3_766
N1 Rh1 N1 180.0(2) yes . 3_766
N1 Rh1 N2 89.63(16) yes . .
N1 Rh1 N2 90.37(16) yes . 3_766
N1 Rh1 C20 91.0(5) yes . .
N1 Rh1 C20 89.0(5) yes . 3_766
N1 Rh1 N2 90.37(16) yes 3_766 .
N1 Rh1 N2 89.63(16) yes 3_766 3_766
N1 Rh1 C20 89.0(5) yes 3_766 .
N1 Rh1 C20 91.0(5) yes 3_766 3_766
N2 Rh1 N2 180.0(2) yes . 3_766
N2 Rh1 C20 91.0(5) yes . .
N2 Rh1 C20 89.0(5) yes . 3_766
N2 Rh1 C20 89.0(5) yes 3_766 .
N2 Rh1 C20 91.0(5) yes 3_766 3_766
C20 Rh1 C20 180.0(9) yes . 3_766
Rh1 N1 C1 126.0(3) yes . .
Rh1 N1 C4 126.9(3) yes . .
C1 N1 C4 107.0(4) yes . .
Rh1 N2 C6 126.6(3) yes . .
Rh1 N2 C9 125.9(3) yes . .
C6 N2 C9 107.5(4) yes . .
N1 C1 C2 109.4(4) yes . .
N1 C1 C10 125.1(5) yes . 3_766
C2 C1 C10 125.5(5) yes . 3_766
C1 C2 C3 107.1(4) yes . .
C1 C2 C11 124.8(4) yes . .
C3 C2 C11 128.1(5) yes . .
C2 C3 C4 106.8(4) yes . .
C2 C3 C13 128.5(5) yes . .
C4 C3 C13 124.7(4) yes . .
N1 C4 C3 109.6(4) yes . .
N1 C4 C5 124.6(4) yes . .
C3 C4 C5 125.7(4) yes . .
C4 C5 C6 127.2(5) yes . .
N2 C6 C5 125.0(5) yes . .
N2 C6 C7 109.0(4) yes . .
C5 C6 C7 125.9(4) yes . .
C6 C7 C8 107.1(4) yes . .
C6 C7 C15 124.6(5) yes . .
C8 C7 C15 128.2(5) yes . .
C7 C8 C9 107.4(5) yes . .
C7 C8 C17 128.5(5) yes . .
C9 C8 C17 124.1(5) yes . .
N2 C9 C8 109.0(4) yes . .
N2 C9 C10 125.4(4) yes . .
C8 C9 C10 125.6(5) yes . .
C1 C10 C9 127.2(5) yes 3_766 .
C2 C11 C12 114.5(4) yes . .
C3 C13 C14 112.4(4) yes . .
C7 C15 C16 113.5(4) yes . .
C8 C17 C18 111.5(5) yes . .
Cl2 C19 Cl3 116.2(5) yes . .
Rh1 C20 O1 173.4(12) yes . .
C4 C5 H5 116.415 no . .
C6 C5 H5 116.420 no . .
C1 C10 H10 116.408 no 3_766 .
C9 C10 H10 116.415 no . .
C2 C11 H11A 108.628 no . .
C2 C11 H11B 108.635 no . .
C12 C11 H11A 108.638 no . .
C12 C11 H11B 108.629 no . .
H11A C11 H11B 107.587 no . .
C11 C12 H12A 109.476 no . .
C11 C12 H12B 109.469 no . .
C11 C12 H12C 109.484 no . .
H12A C12 H12B 109.459 no . .
H12A C12 H12C 109.468 no . .
H12B C12 H12C 109.470 no . .
C3 C13 H13A 109.129 no . .
C3 C13 H13B 109.118 no . .
C14 C13 H13A 109.129 no . .
C14 C13 H13B 109.127 no . .
H13A C13 H13B 107.858 no . .
C13 C14 H14A 109.475 no . .
C13 C14 H14B 109.470 no . .
C13 C14 H14C 109.477 no . .
H14A C14 H14B 109.467 no . .
H14A C14 H14C 109.465 no . .
H14B C14 H14C 109.474 no . .
C7 C15 H15A 108.864 no . .
C7 C15 H15B 108.858 no . .
C16 C15 H15A 108.863 no . .
C16 C15 H15B 108.864 no . .
H15A C15 H15B 107.711 no . .
C15 C16 H16A 109.472 no . .
C15 C16 H16B 109.470 no . .
C15 C16 H16C 109.470 no . .
H16A C16 H16B 109.472 no . .
H16A C16 H16C 109.472 no . .
H16B C16 H16C 109.471 no . .
C8 C17 H17A 109.323 no . .
C8 C17 H17B 109.333 no . .
C18 C17 H17A 109.320 no . .
C18 C17 H17B 109.332 no . .
H17A C17 H17B 107.976 no . .
C17 C18 H18A 109.466 no . .
C17 C18 H18B 109.470 no . .
C17 C18 H18C 109.477 no . .
H18A C18 H18B 109.468 no . .
H18A C18 H18C 109.471 no . .
H18B C18 H18C 109.475 no . .
Cl2 C19 H19A 108.232 no . .
Cl2 C19 H19B 108.239 no . .
Cl3 C19 H19A 108.237 no . .
Cl3 C19 H19B 108.246 no . .
H19A C19 H19B 107.365 no . .

loop_
_geom_bond_atom_site_label_1
_geom_bond_atom_site_label_2
_geom_bond_distance
_geom_bond_publ_flag
_geom_bond_site_symmetry_2
Rh1 Cl1 2.333(3) yes .
Rh1 Cl1 2.333(3) yes 3_766
Rh1 N1 2.045(4) yes .
Rh1 N1 2.045(4) yes 3_766
Rh1 N2 2.046(4) yes .
Rh1 N2 2.046(4) yes 3_766
Rh1 C20 1.736(12) yes .
Rh1 C20 1.736(12) yes 3_766
Cl2 C19 1.719(11) yes .
Cl3 C19 1.725(11) yes .
O1 C20 1.144(16) yes .
N1 C1 1.373(7) yes .
N1 C4 1.375(6) yes .
N2 C6 1.370(6) yes .
N2 C9 1.369(7) yes .
C1 C2 1.452(7) yes .
C1 C10 1.387(7) yes 3_766
C2 C3 1.362(7) yes .
C2 C11 1.501(8) yes .
C3 C4 1.451(7) yes .
C3 C13 1.496(7) yes .
C4 C5 1.382(7) yes .
C5 C6 1.389(7) yes .
C6 C7 1.453(7) yes .
C7 C8 1.347(7) yes .
C7 C15 1.499(7) yes .
C8 C9 1.452(7) yes .
C8 C17 1.508(8) yes .
C9 C10 1.383(7) yes .
C11 C12 1.503(8) yes .
C13 C14 1.514(7) yes .
C15 C16 1.515(7) yes .
C17 C18 1.498(8) yes .
C5 H5 0.930 no .
C10 H10 0.930 no .
C11 H11A 0.970 no .
C11 H11B 0.970 no .
C12 H12A 0.960 no .
C12 H12B 0.960 no .
C12 H12C 0.960 no .
C13 H13A 0.970 no .
C13 H13B 0.970 no .
C14 H14A 0.960 no .
C14 H14B 0.960 no .
C14 H14C 0.960 no .
C15 H15A 0.970 no .
C15 H15B 0.970 no .
C16 H16A 0.960 no .
C16 H16B 0.960 no .
C16 H16C 0.960 no .
C17 H17A 0.970 no .
C17 H17B 0.970 no .
C18 H18A 0.960 no .
C18 H18B 0.960 no .
C18 H18C 0.960 no .
C19 H19A 0.970 no .
C19 H19B 0.970 no .

loop_
_geom_contact_atom_site_label_1
_geom_contact_atom_site_label_2
_geom_contact_distance
_geom_contact_publ_flag
_geom_contact_site_symmetry_2
Rh1 O1 2.876(10) no 3_766
Rh1 C1 3.061(5) no 3_766
Rh1 C4 3.074(5) no 3_766
Rh1 C5 3.425(5) no .
Rh1 C5 3.425(5) no 3_766
Rh1 C6 3.066(5) no 3_766
Rh1 C9 3.057(5) no 3_766
Rh1 C10 3.412(5) no .
Rh1 C10 3.412(5) no 3_766
O1 N1 3.487(11) no .
O1 N1 3.570(12) no 3_766
O1 N2 3.527(11) no .
O1 N2 3.531(12) no 3_766
N1 C6 3.002(7) no .
N1 C9 3.012(6) no 3_766
N2 C1 3.014(6) no 3_766
N2 C4 3.011(6) no .
C1 C5 3.544(7) no .
C1 C12 3.380(8) no .
C1 C20 3.519(14) no .
C1 C20 3.519(15) no 3_766
C2 C5 3.593(7) no .
C2 C14 3.443(7) no .
C3 C12 3.517(8) no .
C4 C10 3.551(7) no 3_766
C4 C14 3.380(7) no .
C4 C20 3.551(13) no .
C4 C20 3.510(14) no 3_766
C5 C8 3.594(8) no .
C5 C9 3.552(7) no .
C5 C13 3.113(8) no .
C5 C15 3.122(8) no .
C6 C10 3.548(7) no .
C6 C16 3.416(8) no .
C6 C20 3.535(13) no .
C6 C20 3.512(14) no 3_766
C7 C10 3.589(7) no .
C7 C18 3.395(8) no .
C8 C16 3.452(8) no .
C9 C18 3.373(7) no .
C9 C20 3.534(15) no .
C9 C20 3.497(15) no 3_766
C10 C11 3.115(8) no 3_766
C10 C17 3.105(8) no .
C11 C13 3.221(8) no .
C15 C17 3.214(8) no .
O1 C12 3.389(11) no 4_555
O1 C15 3.594(13) no 3_756
O1 C19 3.430(15) no 3_766
C2 C15 3.480(7) no 3_756
C3 C7 3.482(7) no 3_756
C3 C15 3.549(7) no 3_756
C5 C5 3.520(6) no 3_756
C7 C3 3.482(7) no 3_756
C8 C13 3.580(7) no 3_756
C12 O1 3.389(11) no 4_554
C13 C8 3.580(7) no 3_756
C15 O1 3.594(13) no 3_756
C15 C2 3.480(7) no 3_756
C15 C3 3.549(7) no 3_756
C19 O1 3.430(15) no 3_766
N1 H5 3.2401 no .
N1 H10 3.2452 no 3_766
N2 H5 3.2446 no .
N2 H10 3.2409 no .
C1 H11A 3.3574 no .
C1 H11B 2.7566 no .
C1 H12C 3.1538 no .
C2 H10 2.6662 no 3_766
C2 H12A 2.7299 no .
C2 H12B 3.3377 no .
C2 H12C 2.7223 no .
C2 H13A 3.2641 no .
C2 H13B 2.7058 no .
C2 H14C 3.3190 no .
C3 H5 2.6659 no .
C3 H11A 2.6800 no .
C3 H11B 3.2371 no .
C3 H12A 3.3925 no .
C3 H14A 2.6550 no .
C3 H14B 3.3168 no .
C3 H14C 2.7348 no .
C4 H13A 2.7372 no .
C4 H13B 3.3482 no .
C4 H14A 3.1211 no .
C5 H13A 2.8443 no .
C5 H14A 3.2060 no .
C5 H15B 2.8551 no .
C5 H16C 3.2298 no .
C6 H15A 3.3462 no .
C6 H15B 2.7320 no .
C6 H16C 3.2207 no .
C7 H5 2.6772 no .
C7 H16A 2.7002 no .
C7 H16B 3.3340 no .
C7 H16C 2.7353 no .
C7 H17A 2.7159 no .
C7 H17B 3.2684 no .
C7 H18A 3.5824 no .
C7 H18C 3.3021 no .
C8 H10 2.6656 no .
C8 H15A 2.6891 no .
C8 H15B 3.2456 no .
C8 H16A 3.2860 no .
C8 H18A 2.5957 no .
C8 H18B 3.3014 no .
C8 H18C 2.7542 no .
C9 H17A 3.3518 no .
C9 H17B 2.7333 no .
C9 H18A 3.0826 no .
C10 H11B 2.8953 no 3_766
C10 H12C 3.0991 no 3_766
C10 H17B 2.8244 no .
C10 H18A 3.2039 no .
C11 H10 2.7691 no 3_766
C11 H13B 2.8990 no .
C11 H14C 3.5725 no .
C12 H10 3.1278 no 3_766
C12 H14C 3.5628 no .
C13 H5 2.7707 no .
C13 H11A 2.8728 no .
C14 H5 3.2588 no .
C14 H12A 3.5841 no .
C15 H5 2.7818 no .
C15 H17A 2.9150 no .
C15 H18C 3.4890 no .
C16 H5 3.2444 no .
C16 H18C 3.3535 no .
C17 H10 2.7567 no .
C17 H15A 2.9000 no .
C17 H16A 3.5243 no .
C18 H10 3.2325 no .
C18 H16A 3.3349 no .
H5 H13A 2.2979 no .
H5 H14A 2.8007 no .
H5 H15B 2.3248 no .
H5 H16C 2.7451 no .
H10 H11B 2.3753 no 3_766
H10 H12C 2.5840 no 3_766
H10 H17B 2.2789 no .
H10 H18A 2.7998 no .
H11A H12A 2.3255 no .
H11A H12B 2.3139 no .
H11A H12C 2.8065 no .
H11A H13B 2.2936 no .
H11A H14C 3.3581 no .
H11B H12A 2.8064 no .
H11B H12B 2.3079 no .
H11B H12C 2.3316 no .
H12A H13B 3.5022 no .
H12A H14C 2.7878 no .
H13A H14A 2.3743 no .
H13A H14B 2.3006 no .
H13A H14C 2.8170 no .
H13B H14A 2.8182 no .
H13B H14B 2.3611 no .
H13B H14C 2.3128 no .
H15A H16A 2.3554 no .
H15A H16B 2.3127 no .
H15A H16C 2.8168 no .
H15A H17A 2.3379 no .
H15A H18C 3.3190 no .
H15B H16A 2.8176 no .
H15B H16B 2.3399 no .
H15B H16C 2.3278 no .
H16A H17A 3.3980 no .
H16A H18C 2.5381 no .
H17A H18A 2.8045 no .
H17A H18B 2.3813 no .
H17A H18C 2.2730 no .
H17B H18A 2.3927 no .
H17B H18B 2.2634 no .
H17B H18C 2.8026 no .
Cl1 H5 3.2273 no 3_756
Cl1 H12A 3.0343 no 4_555
Cl1 H13A 2.9307 no 3_756
Cl1 H14C 2.9909 no 4_555
Cl1 H15B 2.8667 no 3_756
Cl1 H19B 2.6778 no 3_766
Cl2 H11B 3.5592 no 1_455
Cl2 H12B 3.2002 no 1_455
Cl2 H12B 3.2228 no 2_755
Cl2 H12C 3.5008 no 1_455
Cl2 H16B 3.2024 no 1_565
Cl2 H17B 3.5364 no 3_666
Cl2 H18A 3.4542 no .
Cl2 H18B 3.5422 no 3_666
Cl3 H11A 3.0953 no 2_755
Cl3 H12C 3.4502 no 2_745
Cl3 H13B 3.0708 no 2_755
Cl3 H16C 3.1205 no .
Cl3 H17B 3.3174 no 4_554
O1 H5 3.0880 no 3_756
O1 H12A 2.5022 no 4_555
O1 H12B 3.5396 no 4_555
O1 H13A 2.9007 no 3_756
O1 H14B 3.5804 no 3_756
O1 H14C 2.8191 no 4_555
O1 H15B 2.7824 no 3_756
O1 H16B 3.3881 no 3_756
O1 H16C 3.4522 no 3_756
O1 H19B 2.4861 no 3_766
N1 H14B 3.5811 no 2_755
N1 H15B 3.0060 no 3_756
N2 H13A 3.1458 no 3_756
N2 H19A 3.3550 no .
N2 H19B 3.3261 no .
C1 H14B 3.4021 no 2_755
C1 H15A 3.2435 no 3_756
C1 H15B 3.1043 no 3_756
C2 H14B 3.1683 no 2_755
C2 H15A 2.9656 no 3_756
C2 H15B 3.2440 no 3_756
C3 H14B 3.1914 no 2_755
C3 H15A 3.3578 no 3_756
C3 H15B 3.2238 no 3_756
C4 H14B 3.4570 no 2_755
C4 H15B 3.0431 no 3_756
C5 H5 3.4628 no 3_756
C6 H13A 3.1859 no 3_756
C6 H19A 3.1078 no .
C6 H19B 3.5215 no .
C7 H13A 3.3164 no 3_756
C7 H13B 3.4855 no 3_756
C7 H19A 2.8974 no .
C8 H13A 3.3361 no 3_756
C8 H13B 3.1152 no 3_756
C8 H19A 3.0192 no .
C9 H13A 3.2228 no 3_756
C9 H13B 3.4006 no 3_756
C9 H19A 3.2924 no .
C9 H19B 3.5305 no .
C11 H15A 3.2738 no 3_756
C11 H17A 3.2313 no 3_756
C11 H18C 3.3901 no 1_655
C12 H14A 3.3190 no 2_755
C12 H14B 3.3699 no 2_755
C12 H16B 3.3358 no 2_755
C12 H16C 3.0170 no 2_755
C14 H12A 3.3176 no 2_745
C14 H12C 3.4470 no 2_745
C14 H14B 3.2590 no 2_755
C15 H18B 3.1189 no 3_656
C15 H19A 3.5227 no .
C16 H12A 3.5807 no 2_745
C16 H12B 3.1435 no 2_745
C16 H12C 3.5808 no 2_745
C16 H18B 3.1017 no 3_656
C16 H19A 3.0642 no .
C17 H11A 3.3061 no 3_756
C17 H13B 3.4424 no 3_756
C18 H11B 3.1159 no 1_455
C18 H15A 3.0609 no 3_656
C18 H16B 3.4785 no 3_656
C18 H17A 3.5206 no 3_656
C18 H18A 3.0275 no 3_666
C18 H19A 3.2948 no .
C19 H12B 3.5762 no 2_755
C19 H16A 3.4072 no .
C19 H16C 3.4575 no .
C19 H18A 3.5493 no .
C20 H5 3.5815 no 3_756
C20 H13A 3.2015 no 3_756
C20 H14C 3.2635 no 4_555
C20 H15B 3.1079 no 3_756
C20 H19B 2.8745 no 3_766
H5 Cl1 3.2273 no 3_756
H5 O1 3.0880 no 3_756
H5 C5 3.4628 no 3_756
H5 C20 3.5815 no 3_756
H10 H18A 3.4755 no 3_666
H10 H18B 3.4321 no 3_666
H11A Cl3 3.0953 no 2_745
H11A C17 3.3061 no 3_756
H11A H15A 3.3088 no 3_756
H11A H17A 2.6546 no 3_756
H11A H17B 3.2282 no 3_756
H11A H18C 3.5131 no 1_655
H11B Cl2 3.5592 no 1_655
H11B C18 3.1159 no 1_655
H11B H15A 2.9277 no 3_756
H11B H17A 3.0223 no 3_756
H11B H18A 3.2809 no 1_655
H11B H18B 3.1106 no 1_655
H11B H18C 2.4944 no 1_655
H12A Cl1 3.0343 no 4_554
H12A O1 2.5022 no 4_554
H12A C14 3.3176 no 2_755
H12A C16 3.5807 no 2_755
H12A H14A 2.9683 no 2_755
H12A H14B 2.8152 no 2_755
H12A H16B 3.2956 no 2_755
H12A H16C 2.9910 no 2_755
H12A H19B 3.1724 no 2_745
H12B Cl2 3.2002 no 1_655
H12B Cl2 3.2228 no 2_745
H12B O1 3.5396 no 4_554
H12B C16 3.1435 no 2_755
H12B C19 3.5762 no 2_745
H12B H16B 2.6969 no 2_755
H12B H16C 2.7440 no 2_755
H12B H19B 3.2674 no 2_745
H12C Cl2 3.5008 no 1_655
H12C Cl3 3.4502 no 2_755
H12C C14 3.4470 no 2_755
H12C C16 3.5808 no 2_755
H12C H14A 2.8032 no 2_755
H12C H14B 3.2177 no 2_755
H12C H16B 3.5368 no 2_755
H12C H16C 2.8060 no 2_755
H13A Cl1 2.9307 no 3_756
H13A O1 2.9007 no 3_756
H13A N2 3.1458 no 3_756
H13A C6 3.1859 no 3_756
H13A C7 3.3164 no 3_756
H13A C8 3.3361 no 3_756
H13A C9 3.2228 no 3_756
H13A C20 3.2015 no 3_756
H13B Cl3 3.0708 no 2_745
H13B C7 3.4855 no 3_756
H13B C8 3.1152 no 3_756
H13B C9 3.4006 no 3_756
H13B C17 3.4424 no 3_756
H13B H17A 3.3748 no 3_756
H13B H17B 3.2003 no 3_756
H14A C12 3.3190 no 2_745
H14A H12A 2.9683 no 2_745
H14A H12C 2.8032 no 2_745
H14A H14B 2.9741 no 2_755
H14B O1 3.5804 no 3_756
H14B N1 3.5811 no 2_745
H14B C1 3.4021 no 2_745
H14B C2 3.1683 no 2_745
H14B C3 3.1914 no 2_745
H14B C4 3.4570 no 2_745
H14B C12 3.3699 no 2_745
H14B C14 3.2590 no 2_745
H14B H12A 2.8152 no 2_745
H14B H12C 3.2177 no 2_745
H14B H14A 2.9741 no 2_745
H14B H14C 2.7948 no 2_745
H14C Cl1 2.9909 no 4_554
H14C O1 2.8191 no 4_554
H14C C20 3.2635 no 4_554
H14C H14B 2.7948 no 2_755
H15A C1 3.2435 no 3_756
H15A C2 2.9656 no 3_756
H15A C3 3.3578 no 3_756
H15A C11 3.2738 no 3_756
H15A C18 3.0609 no 3_656
H15A H11A 3.3088 no 3_756
H15A H11B 2.9277 no 3_756
H15A H18B 2.4093 no 3_656
H15A H18C 2.8884 no 3_656
H15B Cl1 2.8667 no 3_756
H15B O1 2.7824 no 3_756
H15B N1 3.0060 no 3_756
H15B C1 3.1043 no 3_756
H15B C2 3.2440 no 3_756
H15B C3 3.2238 no 3_756
H15B C4 3.0431 no 3_756
H15B C20 3.1079 no 3_756
H15B H18B 3.5186 no 3_656
H16A C19 3.4072 no .
H16A H17A 3.0918 no 3_656
H16A H18B 3.1483 no 3_656
H16A H19A 2.6004 no .
H16B Cl2 3.2024 no 1_545
H16B O1 3.3881 no 3_756
H16B C12 3.3358 no 2_745
H16B C18 3.4785 no 3_656
H16B H12A 3.2956 no 2_745
H16B H12B 2.6969 no 2_745
H16B H12C 3.5368 no 2_745
H16B H17A 3.5442 no 3_656
H16B H17B 3.5335 no 3_656
H16B H18B 2.6301 no 3_656
H16B H19B 3.2074 no 1_545
H16C Cl3 3.1205 no .
H16C O1 3.4522 no 3_756
H16C C12 3.0170 no 2_745
H16C C19 3.4575 no .
H16C H12A 2.9910 no 2_745
H16C H12B 2.7440 no 2_745
H16C H12C 2.8060 no 2_745
H16C H19A 2.8418 no .
H17A C11 3.2313 no 3_756
H17A C18 3.5206 no 3_656
H17A H11A 2.6546 no 3_756
H17A H11B 3.0223 no 3_756
H17A H13B 3.3748 no 3_756
H17A H16A 3.0918 no 3_656
H17A H16B 3.5442 no 3_656
H17A H17A 3.5482 no 3_656
H17A H18B 3.4965 no 3_656
H17A H18C 2.8061 no 3_656
H17B Cl2 3.5364 no 3_666
H17B Cl3 3.3174 no 4_555
H17B H11A 3.2282 no 3_756
H17B H13B 3.2003 no 3_756
H17B H16B 3.5335 no 3_656
H18A Cl2 3.4542 no .
H18A C18 3.0275 no 3_666
H18A C19 3.5493 no .
H18A H10 3.4755 no 3_666
H18A H11B 3.2809 no 1_455
H18A H18A 2.3607 no 3_666
H18A H18B 2.8531 no 3_666
H18A H19A 2.9353 no .
H18B Cl2 3.5422 no 3_666
H18B C15 3.1189 no 3_656
H18B C16 3.1017 no 3_656
H18B H10 3.4321 no 3_666
H18B H11B 3.1106 no 1_455
H18B H15A 2.4093 no 3_656
H18B H15B 3.5186 no 3_656
H18B H16A 3.1483 no 3_656
H18B H16B 2.6301 no 3_656
H18B H17A 3.4965 no 3_656
H18B H18A 2.8531 no 3_666
H18C C11 3.3901 no 1_455
H18C H11A 3.5131 no 1_455
H18C H11B 2.4944 no 1_455
H18C H15A 2.8884 no 3_656
H18C H17A 2.8061 no 3_656
H18C H19A 2.9398 no .
H19A N2 3.3550 no .
H19A C6 3.1078 no .
H19A C7 2.8974 no .
H19A C8 3.0192 no .
H19A C9 3.2924 no .
H19A C15 3.5227 no .
H19A C16 3.0642 no .
H19A C18 3.2948 no .
H19A H16A 2.6004 no .
H19A H16C 2.8418 no .
H19A H18A 2.9353 no .
H19A H18C 2.9398 no .
H19B Cl1 2.6778 no 3_766
H19B O1 2.4861 no 3_766
H19B N2 3.3261 no .
H19B C6 3.5215 no .
H19B C9 3.5305 no .
H19B C20 2.8745 no 3_766
H19B H12A 3.1724 no 2_755
H19B H12B 3.2674 no 2_755
H19B H16B 3.2074 no 1_565

loop_
_geom_torsion_atom_site_label_1
_geom_torsion_atom_site_label_2
_geom_torsion_atom_site_label_3
_geom_torsion_atom_site_label_4
_geom_torsion
_geom_torsion_publ_flag
_geom_torsion_site_symmetry_1
_geom_torsion_site_symmetry_3
_geom_torsion_site_symmetry_4
Cl1 Rh1 N1 C1 -89.8(3) no . . .
Cl1 Rh1 N1 C4 87.4(3) no . . .
Cl1 Rh1 N1 C1 -90.2(3) no . 3_766 3_766
Cl1 Rh1 N1 C4 92.6(3) no . 3_766 3_766
Cl1 Rh1 N2 C6 -86.6(3) no . . .
Cl1 Rh1 N2 C9 91.3(3) no . . .
Cl1 Rh1 N2 C6 -93.4(3) no . 3_766 3_766
Cl1 Rh1 N2 C9 88.7(3) no . 3_766 3_766
Cl1 Rh1 N1 C1 90.2(3) no 3_766 . .
Cl1 Rh1 N1 C4 -92.6(3) no 3_766 . .
Cl1 Rh1 N1 C1 89.8(3) no 3_766 3_766 3_766
Cl1 Rh1 N1 C4 -87.4(3) no 3_766 3_766 3_766
Cl1 Rh1 N2 C6 93.4(3) no 3_766 . .
Cl1 Rh1 N2 C9 -88.7(3) no 3_766 . .
Cl1 Rh1 N2 C6 86.6(3) no 3_766 3_766 3_766
Cl1 Rh1 N2 C9 -91.3(3) no 3_766 3_766 3_766
N1 Rh1 N2 C6 2.4(3) no . . .
N1 Rh1 N2 C9 -179.7(3) no . . .
N2 Rh1 N1 C1 -178.6(3) no . . .
N2 Rh1 N1 C4 -1.4(3) no . . .
N1 Rh1 N2 C6 177.6(3) no . 3_766 3_766
N1 Rh1 N2 C9 -0.3(3) no . 3_766 3_766
N2 Rh1 N1 C1 1.4(3) no 3_766 . .
N2 Rh1 N1 C4 178.6(3) no 3_766 . .
C20 Rh1 N1 C1 -87.5(5) no . . .
C20 Rh1 N1 C4 89.7(5) no . . .
C20 Rh1 N1 C1 92.5(5) no 3_766 . .
C20 Rh1 N1 C4 -90.3(5) no 3_766 . .
N1 Rh1 N2 C6 -177.6(3) no 3_766 . .
N1 Rh1 N2 C9 0.3(3) no 3_766 . .
N2 Rh1 N1 C1 -1.4(3) no . 3_766 3_766
N2 Rh1 N1 C4 -178.6(3) no . 3_766 3_766
N1 Rh1 N2 C6 -2.4(3) no 3_766 3_766 3_766
N1 Rh1 N2 C9 179.7(3) no 3_766 3_766 3_766
N2 Rh1 N1 C1 178.6(3) no 3_766 3_766 3_766
N2 Rh1 N1 C4 1.4(3) no 3_766 3_766 3_766
C20 Rh1 N1 C1 -92.5(5) no . 3_766 3_766
C20 Rh1 N1 C4 90.3(5) no . 3_766 3_766
C20 Rh1 N1 C1 87.5(5) no 3_766 3_766 3_766
C20 Rh1 N1 C4 -89.7(5) no 3_766 3_766 3_766
C20 Rh1 N2 C6 -88.5(5) no . . .
C20 Rh1 N2 C9 89.3(5) no . . .
C20 Rh1 N2 C6 91.5(5) no 3_766 . .
C20 Rh1 N2 C9 -90.7(5) no 3_766 . .
C20 Rh1 N2 C6 -91.5(5) no . 3_766 3_766
C20 Rh1 N2 C9 90.7(5) no . 3_766 3_766
C20 Rh1 N2 C6 88.5(5) no 3_766 3_766 3_766
C20 Rh1 N2 C9 -89.3(5) no 3_766 3_766 3_766
Rh1 N1 C1 C2 177.9(2) no . . .
Rh1 N1 C1 C10 -1.3(6) no . . 3_766
Rh1 N1 C4 C3 -178.5(2) no . . .
Rh1 N1 C4 C5 0.2(6) no . . .
C1 N1 C4 C3 -0.9(4) no . . .
C1 N1 C4 C5 177.8(4) no . . .
C4 N1 C1 C2 0.2(4) no . . .
C4 N1 C1 C10 -179.0(4) no . . 3_766
Rh1 N2 C6 C5 -2.4(6) no . . .
Rh1 N2 C6 C7 178.0(2) no . . .
Rh1 N2 C9 C8 -178.0(2) no . . .
Rh1 N2 C9 C10 1.1(6) no . . .
C6 N2 C9 C8 0.3(5) no . . .
C6 N2 C9 C10 179.4(4) no . . .
C9 N2 C6 C5 179.4(4) no . . .
C9 N2 C6 C7 -0.2(4) no . . .
N1 C1 C2 C3 0.5(5) no . . .
N1 C1 C2 C11 -178.9(3) no . . .
N1 C1 C10 C9 -0.5(7) no . 3_766 3_766
C2 C1 C10 C9 -179.6(4) no . 3_766 3_766
C10 C1 C2 C3 179.8(4) no 3_766 . .
C10 C1 C2 C11 0.3(7) no 3_766 . .
C1 C2 C3 C4 -1.0(5) no . . .
C1 C2 C3 C13 177.4(4) no . . .
C1 C2 C11 C12 -79.7(5) no . . .
C3 C2 C11 C12 100.9(6) no . . .
C11 C2 C3 C4 178.4(4) no . . .
C11 C2 C3 C13 -3.2(8) no . . .
C2 C3 C4 N1 1.2(5) no . . .
C2 C3 C4 C5 -177.4(4) no . . .
C2 C3 C13 C14 -94.3(6) no . . .
C4 C3 C13 C14 83.8(5) no . . .
C13 C3 C4 N1 -177.3(4) no . . .
C13 C3 C4 C5 4.1(7) no . . .
N1 C4 C5 C6 0.7(7) no . . .
C3 C4 C5 C6 179.2(4) no . . .
C4 C5 C6 N2 0.5(7) no . . .
C4 C5 C6 C7 -180.0(4) no . . .
N2 C6 C7 C8 0.1(5) no . . .
N2 C6 C7 C15 -179.9(3) no . . .
C5 C6 C7 C8 -179.5(4) no . . .
C5 C6 C7 C15 0.5(7) no . . .
C6 C7 C8 C9 0.1(5) no . . .
C6 C7 C8 C17 177.9(4) no . . .
C6 C7 C15 C16 -85.3(5) no . . .
C8 C7 C15 C16 94.7(6) no . . .
C15 C7 C8 C9 -179.9(4) no . . .
C15 C7 C8 C17 -2.1(8) no . . .
C7 C8 C9 N2 -0.2(5) no . . .
C7 C8 C9 C10 -179.3(4) no . . .
C7 C8 C17 C18 -91.8(6) no . . .
C9 C8 C17 C18 85.7(5) no . . .
C17 C8 C9 N2 -178.2(4) no . . .
C17 C8 C9 C10 2.7(7) no . . .
N2 C9 C10 C1 -1.8(7) no . . 3_766
C8 C9 C10 C1 177.1(4) no . . 3_766
